data_1543148
loop_
_publ_author_name
'Hu, Linzhen'
'Xue, Yongbo'
'Zhang, Jinwen'
'Zhu, Hucheng'
'Chen, Chunmei'
'Li, Xiao-Nian'
'Liu, Junjun'
'Wang, Zhenzhen'
'Zhang, Yu'
'Zhang, Yonghui'

_publ_section_title
;
 (+-)-Japonicols A-D, Acylphloroglucinol-Based Meroterpenoid Enantiomers
 with Anti-KSHV Activities from Hypericum japonicum.
;
_journal_issue 5
_journal_name_full 'Journal of natural products'
_journal_page_first 1322
_journal_page_last 1328
_journal_paper_doi 10.1021/acs.jnatprod.5b01119
_journal_volume 79
_journal_year 2016
_chemical_absolute_configuration ad
_chemical_formula_moiety 'C20 H30 O6'
_chemical_formula_sum 'C20 H30 O6'
_chemical_formula_weight 366.44
_chemical_name_systematic
; 
 ? 
;
_space_group_IT_number 19
_symmetry_cell_setting orthorhombic
_symmetry_space_group_name_Hall 'P 2ac 2ab'
_symmetry_space_group_name_H-M 'P 21 21 21'
_atom_sites_solution_hydrogens geom
_atom_sites_solution_primary direct
_atom_sites_solution_secondary difmap
_audit_creation_method SHELXL-97
_cell_angle_alpha 90.00
_cell_angle_beta 90.00
_cell_angle_gamma 90.00
_cell_formula_units_Z 4
_cell_length_a 9.9306(12)
_cell_length_b 13.3269(16)
_cell_length_c 14.2698(17)
_cell_measurement_reflns_used 9955
_cell_measurement_temperature 100(2)
_cell_measurement_theta_max 69.09
_cell_measurement_theta_min 4.45
_cell_volume 1888.5(4)
_computing_cell_refinement 'Bruker SAINT'
_computing_data_collection 'Bruker APEX2'
_computing_data_reduction 'Bruker SAINT'
_computing_molecular_graphics 'Bruker SHELXTL'
_computing_publication_material 'Bruker SHELXTL'
_computing_structure_refinement 'SHELXL-97 (Sheldrick, 2008)'
_computing_structure_solution 'SHELXS-97 (Sheldrick, 2008)'
_diffrn_ambient_temperature 100(2)
_diffrn_measured_fraction_theta_full 0.963
_diffrn_measured_fraction_theta_max 0.963
_diffrn_measurement_device_type 'Bruker APEX-II CCD'
_diffrn_measurement_method '\f and \w scans'
_diffrn_radiation_monochromator graphite
_diffrn_radiation_source 'fine-focus sealed tube'
_diffrn_radiation_type CuK\a
_diffrn_radiation_wavelength 1.54178
_diffrn_reflns_av_R_equivalents 0.0347
_diffrn_reflns_av_sigmaI/netI 0.0262
_diffrn_reflns_limit_h_max 11
_diffrn_reflns_limit_h_min -12
_diffrn_reflns_limit_k_max 16
_diffrn_reflns_limit_k_min -15
_diffrn_reflns_limit_l_max 17
_diffrn_reflns_limit_l_min -16
_diffrn_reflns_number 14811
_diffrn_reflns_theta_full 69.35
_diffrn_reflns_theta_max 69.35
_diffrn_reflns_theta_min 4.54
_exptl_absorpt_coefficient_mu 0.771
_exptl_absorpt_correction_T_max 0.8801
_exptl_absorpt_correction_T_min 0.7794
_exptl_absorpt_correction_type multi-scan
_exptl_absorpt_process_details sadabs
_exptl_crystal_colour brown
_exptl_crystal_density_diffrn 1.289
_exptl_crystal_density_method 'not measured'
_exptl_crystal_description block
_exptl_crystal_F_000 792
_exptl_crystal_size_max 0.34
_exptl_crystal_size_mid 0.27
_exptl_crystal_size_min 0.17
_refine_diff_density_max 0.231
_refine_diff_density_min -0.161
_refine_diff_density_rms 0.047
_refine_ls_abs_structure_details 'Flack H D (1983), Acta Cryst. A39, 876-881'
_refine_ls_abs_structure_Flack 0.11(17)
_refine_ls_extinction_coef 0.0029(3)
_refine_ls_extinction_expression Fc^*^=kFc[1+0.001xFc^2^\l^3^/sin(2\q)]^-1/4^
_refine_ls_extinction_method SHELXL
_refine_ls_goodness_of_fit_ref 1.060
_refine_ls_hydrogen_treatment constr
_refine_ls_matrix_type full
_refine_ls_number_parameters 246
_refine_ls_number_reflns 3292
_refine_ls_number_restraints 0
_refine_ls_restrained_S_all 1.060
_refine_ls_R_factor_all 0.0322
_refine_ls_R_factor_gt 0.0300
_refine_ls_shift/su_max 0.001
_refine_ls_shift/su_mean 0.000
_refine_ls_structure_factor_coef Fsqd
_refine_ls_weighting_details 'calc w=1/[\s^2^(Fo^2^)+(0.0310P)^2^+0.9425P] where P=(Fo^2^+2Fc^2^)/3'
_refine_ls_weighting_scheme calc
_refine_ls_wR_factor_gt 0.0730
_refine_ls_wR_factor_ref 0.0832
_reflns_number_gt 3236
_reflns_number_total 3292
_reflns_threshold_expression >2sigma(I)
_cod_data_source_file np5b01119_si_003.cif
_cod_data_source_block cu_zyh_hlz27612_0m
_cod_depositor_comments
;
The following automatic conversions were performed:

'_symmetry_cell_setting' value 'Orthorhombic' changed to
'orthorhombic' according to
/usr/data/users/saulius/crontab/automatic-downloads/rss-feeds/ACS/lib/dictionaries/cif_core.dic
dictionary named 'cif_core.dic' version 2.4.2 from 2011-04-26.

Automatic conversion script
Id: cif_fix_values 4268 2015-11-12 08:31:59Z antanas 

 Adding full bibliography for 1543147--1543148.cif.
;
_cod_database_code 1543148

loop_
_symmetry_equiv_pos_as_xyz
'x, y, z'
'x+1/2, -y+1/2, -z'
'-x, y+1/2, -z+1/2'
'-x+1/2, -y, z+1/2'

loop_
_atom_site_label
_atom_site_type_symbol
_atom_site_fract_x
_atom_site_fract_y
_atom_site_fract_z
_atom_site_U_iso_or_equiv
_atom_site_adp_type
_atom_site_occupancy
_atom_site_symmetry_multiplicity
_atom_site_calc_flag
_atom_site_refinement_flags
O7' O -0.14130(13) 0.11230(9) 1.34710(9) 0.0239(3) Uani 1 1 d .
H7' H -0.2147 0.0810 1.3467 0.036 Uiso 1 1 calc R
O3' O -0.09023(14) 0.13896(9) 0.96819(8) 0.0262(3) Uani 1 1 d .
H3' H -0.0827 0.1925 0.9376 0.039 Uiso 1 1 calc R
O1 O 0.09063(14) -0.19746(9) 1.10506(8) 0.0257(3) Uani 1 1 d .
H1 H 0.1240 -0.2542 1.1157 0.039 Uiso 1 1 calc R
O5 O 0.17708(14) -0.30033(9) 0.79510(9) 0.0259(3) Uani 1 1 d .
H5 H 0.1560 -0.2872 0.7394 0.039 Uiso 1 1 calc R
O7 O 0.07941(15) -0.19965(9) 0.66235(8) 0.0287(3) Uani 1 1 d .
O3 O -0.10591(13) -0.01542(9) 0.85655(8) 0.0215(3) Uani 1 1 d .
H3 H -0.1057 0.0319 0.8954 0.032 Uiso 1 1 calc R
C8' C -0.0500(2) -0.04684(13) 1.29774(12) 0.0299(4) Uani 1 1 d .
H8'1 H -0.0277 -0.0610 1.3633 0.045 Uiso 1 1 calc R
H8'2 H 0.0165 -0.0788 1.2567 0.045 Uiso 1 1 calc R
H8'3 H -0.1398 -0.0734 1.2836 0.045 Uiso 1 1 calc R
C7' C -0.04879(18) 0.06583(12) 1.28160(12) 0.0208(4) Uani 1 1 d .
C6' C -0.09807(19) 0.09127(12) 1.18159(12) 0.0206(4) Uani 1 1 d .
H6' H -0.1924 0.0660 1.1753 0.025 Uiso 1 1 calc R
C2' C -0.01290(18) 0.04348(12) 1.10125(12) 0.0199(4) Uani 1 1 d .
H2' H 0.0730 0.0183 1.1292 0.024 Uiso 1 1 calc R
C1' C -0.08571(18) -0.04656(12) 1.05555(12) 0.0199(4) Uani 1 1 d .
H1'1 H -0.1131 -0.0932 1.1061 0.024 Uiso 1 1 calc R
H1'2 H -0.1691 -0.0213 1.0257 0.024 Uiso 1 1 calc R
C2 C -0.00846(19) -0.10586(12) 0.98322(12) 0.0196(4) Uani 1 1 d .
C3 C -0.02306(18) -0.08984(12) 0.88725(12) 0.0187(3) Uani 1 1 d .
C4 C 0.04057(18) -0.15158(12) 0.81843(12) 0.0208(4) Uani 1 1 d .
C7 C 0.03645(18) -0.13350(13) 0.71652(12) 0.0222(4) Uani 1 1 d .
C8 C -0.00627(19) -0.03425(13) 0.67359(12) 0.0246(4) Uani 1 1 d .
H8 H -0.0908 -0.0114 0.7051 0.030 Uiso 1 1 calc R
C9 C 0.1047(2) 0.04379(13) 0.69211(14) 0.0297(4) Uani 1 1 d .
H9A H 0.1183 0.0509 0.7598 0.045 Uiso 1 1 calc R
H9B H 0.0777 0.1086 0.6656 0.045 Uiso 1 1 calc R
H9C H 0.1888 0.0217 0.6627 0.045 Uiso 1 1 calc R
C9' C 0.0876(2) 0.10982(14) 1.30581(13) 0.0279(4) Uani 1 1 d .
H9'1 H 0.0841 0.1830 1.3000 0.042 Uiso 1 1 calc R
H9'2 H 0.1557 0.0831 1.2628 0.042 Uiso 1 1 calc R
H9'3 H 0.1113 0.0917 1.3703 0.042 Uiso 1 1 calc R
C3' C 0.0222(2) 0.13022(13) 1.03401(12) 0.0249(4) Uani 1 1 d .
C4' C 0.0203(3) 0.22223(13) 1.09703(13) 0.0343(5) Uani 1 1 d .
H4'1 H 0.1047 0.2273 1.1337 0.041 Uiso 1 1 calc R
H4'2 H 0.0087 0.2843 1.0597 0.041 Uiso 1 1 calc R
C5' C -0.0996(2) 0.20511(13) 1.16093(13) 0.0318(5) Uani 1 1 d .
H5'1 H -0.1844 0.2248 1.1295 0.038 Uiso 1 1 calc R
H5'2 H -0.0902 0.2442 1.2195 0.038 Uiso 1 1 calc R
C10' C 0.1523(2) 0.11808(16) 0.98013(14) 0.0342(5) Uani 1 1 d .
H10A H 0.1506 0.0546 0.9455 0.051 Uiso 1 1 calc R
H10B H 0.2283 0.1179 1.0240 0.051 Uiso 1 1 calc R
H10C H 0.1624 0.1739 0.9360 0.051 Uiso 1 1 calc R
C1 C 0.07468(19) -0.18528(12) 1.01213(12) 0.0211(4) Uani 1 1 d .
C6 C 0.13643(19) -0.24885(13) 0.94816(12) 0.0221(4) Uani 1 1 d .
H6 H 0.1919 -0.3023 0.9695 0.027 Uiso 1 1 calc R
C5 C 0.11690(19) -0.23403(12) 0.85309(13) 0.0226(4) Uani 1 1 d .
C10 C -0.0333(2) -0.04351(15) 0.56891(12) 0.0302(4) Uani 1 1 d .
H10D H 0.0487 -0.0659 0.5370 0.045 Uiso 1 1 calc R
H10E H -0.0608 0.0219 0.5440 0.045 Uiso 1 1 calc R
H10F H -0.1054 -0.0925 0.5584 0.045 Uiso 1 1 calc R

loop_
_atom_site_aniso_label
_atom_site_aniso_U_11
_atom_site_aniso_U_22
_atom_site_aniso_U_33
_atom_site_aniso_U_23
_atom_site_aniso_U_13
_atom_site_aniso_U_12
O7' 0.0290(7) 0.0203(6) 0.0224(6) -0.0055(5) 0.0069(5) -0.0051(5)
O3' 0.0428(8) 0.0165(6) 0.0194(6) 0.0039(5) -0.0037(6) -0.0002(6)
O1 0.0412(8) 0.0180(6) 0.0180(6) 0.0027(5) 0.0010(6) 0.0062(6)
O5 0.0362(7) 0.0212(6) 0.0201(6) -0.0030(5) 0.0008(6) 0.0064(5)
O7 0.0422(8) 0.0241(6) 0.0198(6) -0.0058(5) 0.0010(6) 0.0058(6)
O3 0.0284(7) 0.0181(6) 0.0179(6) -0.0027(4) -0.0006(5) 0.0030(5)
C8' 0.0539(13) 0.0189(8) 0.0168(8) 0.0018(7) 0.0024(8) 0.0032(8)
C7' 0.0280(9) 0.0171(8) 0.0175(8) -0.0029(7) 0.0032(7) 0.0009(7)
C6' 0.0254(9) 0.0158(8) 0.0208(9) -0.0014(6) -0.0017(8) 0.0013(7)
C2' 0.0248(9) 0.0167(8) 0.0180(8) 0.0004(7) -0.0001(7) -0.0002(7)
C1' 0.0250(9) 0.0149(8) 0.0197(8) 0.0008(6) 0.0032(7) -0.0001(7)
C2 0.0261(9) 0.0135(8) 0.0191(8) -0.0006(6) 0.0034(7) -0.0033(7)
C3 0.0203(8) 0.0140(8) 0.0218(8) -0.0001(7) 0.0008(7) -0.0025(7)
C4 0.0245(9) 0.0166(8) 0.0213(8) -0.0017(7) 0.0019(7) -0.0038(7)
C7 0.0219(9) 0.0232(8) 0.0215(9) -0.0039(7) -0.0026(7) -0.0018(7)
C8 0.0306(10) 0.0243(9) 0.0189(8) -0.0008(7) 0.0023(8) 0.0035(8)
C9 0.0357(11) 0.0249(9) 0.0284(9) 0.0034(8) -0.0005(9) 0.0010(8)
C9' 0.0287(10) 0.0315(9) 0.0236(9) -0.0042(8) -0.0006(8) 0.0022(8)
C3' 0.0355(10) 0.0199(9) 0.0193(8) 0.0026(7) -0.0024(8) -0.0065(8)
C4' 0.0656(15) 0.0162(9) 0.0210(9) 0.0017(7) -0.0009(10) -0.0089(9)
C5' 0.0567(13) 0.0173(8) 0.0215(9) -0.0010(7) -0.0031(9) 0.0083(9)
C10' 0.0389(12) 0.0354(11) 0.0283(10) 0.0047(8) 0.0042(9) -0.0154(9)
C1 0.0278(10) 0.0161(8) 0.0194(8) 0.0010(6) 0.0023(7) -0.0034(7)
C6 0.0285(10) 0.0150(8) 0.0227(9) 0.0016(7) -0.0009(7) 0.0030(7)
C5 0.0262(9) 0.0151(8) 0.0264(9) -0.0037(7) 0.0038(8) -0.0023(7)
C10 0.0361(11) 0.0363(11) 0.0182(9) -0.0012(8) -0.0015(8) 0.0093(9)

loop_
_atom_type_symbol
_atom_type_description
_atom_type_scat_dispersion_real
_atom_type_scat_dispersion_imag
_atom_type_scat_source
C C 0.0181 0.0091 'International Tables Vol C Tables 4.2.6.8 and 6.1.1.4'
H H 0.0000 0.0000 'International Tables Vol C Tables 4.2.6.8 and 6.1.1.4'
O O 0.0492 0.0322 'International Tables Vol C Tables 4.2.6.8 and 6.1.1.4'

loop_
_geom_angle_atom_site_label_1
_geom_angle_atom_site_label_2
_geom_angle_atom_site_label_3
_geom_angle
C7' O7' H7' 109.5
C3' O3' H3' 109.5
C1 O1 H1 109.5
C5 O5 H5 109.5
C3 O3 H3 109.5
C7' C8' H8'1 109.5
C7' C8' H8'2 109.5
H8'1 C8' H8'2 109.5
C7' C8' H8'3 109.5
H8'1 C8' H8'3 109.5
H8'2 C8' H8'3 109.5
O7' C7' C9' 104.73(13)
O7' C7' C8' 108.63(14)
C9' C7' C8' 110.79(16)
O7' C7' C6' 107.50(14)
C9' C7' C6' 114.10(15)
C8' C7' C6' 110.74(14)
C5' C6' C7' 113.22(14)
C5' C6' C2' 105.40(14)
C7' C6' C2' 114.65(14)
C5' C6' H6' 107.8
C7' C6' H6' 107.8
C2' C6' H6' 107.8
C3' C2' C1' 115.17(14)
C3' C2' C6' 105.88(13)
C1' C2' C6' 111.92(14)
C3' C2' H2' 107.9
C1' C2' H2' 107.9
C6' C2' H2' 107.9
C2 C1' C2' 117.21(15)
C2 C1' H1'1 108.0
C2' C1' H1'1 108.0
C2 C1' H1'2 108.0
C2' C1' H1'2 108.0
H1'1 C1' H1'2 107.2
C3 C2 C1 117.73(16)
C3 C2 C1' 122.61(16)
C1 C2 C1' 119.51(15)
O3 C3 C2 119.39(15)
O3 C3 C4 117.77(15)
C2 C3 C4 122.77(16)
C5 C4 C3 116.19(15)
C5 C4 C7 118.91(15)
C3 C4 C7 124.86(16)
O7 C7 C4 119.08(16)
O7 C7 C8 117.46(15)
C4 C7 C8 123.23(15)
C7 C8 C10 112.00(15)
C7 C8 C9 108.64(15)
C10 C8 C9 110.48(16)
C7 C8 H8 108.5
C10 C8 H8 108.5
C9 C8 H8 108.5
C8 C9 H9A 109.5
C8 C9 H9B 109.5
H9A C9 H9B 109.5
C8 C9 H9C 109.5
H9A C9 H9C 109.5
H9B C9 H9C 109.5
C7' C9' H9'1 109.5
C7' C9' H9'2 109.5
H9'1 C9' H9'2 109.5
C7' C9' H9'3 109.5
H9'1 C9' H9'3 109.5
H9'2 C9' H9'3 109.5
O3' C3' C10' 109.51(14)
O3' C3' C4' 107.81(16)
C10' C3' C4' 113.41(17)
O3' C3' C2' 106.67(14)
C10' C3' C2' 115.41(16)
C4' C3' C2' 103.52(14)
C5' C4' C3' 104.12(15)
C5' C4' H4'1 110.9
C3' C4' H4'1 110.9
C5' C4' H4'2 110.9
C3' C4' H4'2 110.9
H4'1 C4' H4'2 109.0
C4' C5' C6' 104.76(15)
C4' C5' H5'1 110.8
C6' C5' H5'1 110.8
C4' C5' H5'2 110.8
C6' C5' H5'2 110.8
H5'1 C5' H5'2 108.9
C3' C10' H10A 109.5
C3' C10' H10B 109.5
H10A C10' H10B 109.5
C3' C10' H10C 109.5
H10A C10' H10C 109.5
H10B C10' H10C 109.5
O1 C1 C6 121.51(16)
O1 C1 C2 116.72(15)
C6 C1 C2 121.77(16)
C5 C6 C1 119.70(16)
C5 C6 H6 120.2
C1 C6 H6 120.2
O5 C5 C6 116.44(16)
O5 C5 C4 121.87(15)
C6 C5 C4 121.67(16)
C8 C10 H10D 109.5
C8 C10 H10E 109.5
H10D C10 H10E 109.5
C8 C10 H10F 109.5
H10D C10 H10F 109.5
H10E C10 H10F 109.5

loop_
_geom_bond_atom_site_label_1
_geom_bond_atom_site_label_2
_geom_bond_distance
O7' C7' 1.450(2)
O7' H7' 0.8400
O3' C3' 1.464(2)
O3' H3' 0.8400
O1 C1 1.345(2)
O1 H1 0.8400
O5 C5 1.350(2)
O5 H5 0.8400
O7 C7 1.248(2)
O3 C3 1.361(2)
O3 H3 0.8400
C8' C7' 1.519(2)
C8' H8'1 0.9800
C8' H8'2 0.9800
C8' H8'3 0.9800
C7' C9' 1.516(3)
C7' C6' 1.546(2)
C6' C5' 1.546(2)
C6' C2' 1.561(2)
C6' H6' 1.0000
C2' C3' 1.542(2)
C2' C1' 1.545(2)
C2' H2' 1.0000
C1' C2 1.509(2)
C1' H1'1 0.9900
C1' H1'2 0.9900
C2 C3 1.394(2)
C2 C1 1.404(2)
C3 C4 1.428(2)
C4 C5 1.424(2)
C4 C7 1.475(2)
C7 C8 1.518(2)
C8 C10 1.523(2)
C8 C9 1.538(3)
C8 H8 1.0000
C9 H9A 0.9800
C9 H9B 0.9800
C9 H9C 0.9800
C9' H9'1 0.9800
C9' H9'2 0.9800
C9' H9'3 0.9800
C3' C10' 1.513(3)
C3' C4' 1.521(2)
C4' C5' 1.517(3)
C4' H4'1 0.9900
C4' H4'2 0.9900
C5' H5'1 0.9900
C5' H5'2 0.9900
C10' H10A 0.9800
C10' H10B 0.9800
C10' H10C 0.9800
C1 C6 1.388(2)
C6 C5 1.385(3)
C6 H6 0.9500
C10 H10D 0.9800
C10 H10E 0.9800
C10 H10F 0.9800

loop_
_geom_hbond_atom_site_label_D
_geom_hbond_atom_site_label_H
_geom_hbond_atom_site_label_A
_geom_hbond_distance_DH
_geom_hbond_distance_HA
_geom_hbond_distance_DA
_geom_hbond_angle_DHA
_geom_hbond_site_symmetry_A
O7' H7' O3 0.84 1.99 2.8262(18) 174.2 4_455
O3' H3' O7 0.84 2.02 2.8474(17) 166.0 3_556
O1 H1 O7' 0.84 1.86 2.6734(17) 161.4 3_547
O5 H5 O7 0.84 1.77 2.5158(17) 146.1 .
O3 H3 O3' 0.84 1.77 2.6067(16) 172.8 .

loop_
_geom_torsion_atom_site_label_1
_geom_torsion_atom_site_label_2
_geom_torsion_atom_site_label_3
_geom_torsion_atom_site_label_4
_geom_torsion
O7' C7' C6' C5' 61.28(19)
C9' C7' C6' C5' -54.4(2)
C8' C7' C6' C5' 179.81(17)
O7' C7' C6' C2' -177.73(13)
C9' C7' C6' C2' 66.61(18)
C8' C7' C6' C2' -59.2(2)
C5' C6' C2' C3' -4.04(19)
C7' C6' C2' C3' -129.24(15)
C5' C6' C2' C1' -130.27(16)
C7' C6' C2' C1' 104.53(17)
C3' C2' C1' C2 64.8(2)
C6' C2' C1' C2 -174.17(14)
C2' C1' C2 C3 -97.5(2)
C2' C1' C2 C1 87.1(2)
C1 C2 C3 O3 178.10(15)
C1' C2 C3 O3 2.7(3)
C1 C2 C3 C4 1.2(3)
C1' C2 C3 C4 -174.27(16)
O3 C3 C4 C5 -174.64(15)
C2 C3 C4 C5 2.3(2)
O3 C3 C4 C7 7.7(3)
C2 C3 C4 C7 -175.32(17)
C5 C4 C7 O7 12.4(3)
C3 C4 C7 O7 -170.04(17)
C5 C4 C7 C8 -162.04(17)
C3 C4 C7 C8 15.5(3)
O7 C7 C8 C10 19.1(2)
C4 C7 C8 C10 -166.39(17)
O7 C7 C8 C9 -103.19(19)
C4 C7 C8 C9 71.3(2)
C1' C2' C3' O3' 37.5(2)
C6' C2' C3' O3' -86.72(16)
C1' C2' C3' C10' -84.4(2)
C6' C2' C3' C10' 151.40(15)
C1' C2' C3' C4' 151.11(17)
C6' C2' C3' C4' 26.89(19)
O3' C3' C4' C5' 72.66(17)
C10' C3' C4' C5' -165.93(16)
C2' C3' C4' C5' -40.1(2)
C3' C4' C5' C6' 37.8(2)
C7' C6' C5' C4' 105.60(17)
C2' C6' C5' C4' -20.5(2)
C3 C2 C1 O1 178.01(16)
C1' C2 C1 O1 -6.4(2)
C3 C2 C1 C6 -2.6(3)
C1' C2 C1 C6 172.99(17)
O1 C1 C6 C5 179.69(17)
C2 C1 C6 C5 0.3(3)
C1 C6 C5 O5 -178.26(16)
C1 C6 C5 C4 3.5(3)
C3 C4 C5 O5 177.14(16)
C7 C4 C5 O5 -5.1(3)
C3 C4 C5 C6 -4.7(3)
C7 C4 C5 C6 173.10(17)
